data_2103929
loop_
_publ_author_name
'Marchivie, Mathieu'
'Guionneau, Philippe'
'L\'etard, Jean-Fran\,cois'
'Chasseau, Daniel'

_publ_section_title
;
 Towards direct correlations between spin-crossover and structural
 features in iron(II) complexes
;
_journal_issue 4
_journal_name_full 'Acta Crystallographica Section B'
_journal_page_first 479
_journal_page_last 486
_journal_paper_doi 10.1107/S0108768103011200
_journal_volume 59
_journal_year 2003
_chemical_formula_moiety 'C38 H28 Fe1 N6 S2'
_chemical_formula_sum 'C38 H28 Fe N6 S2'
_chemical_formula_weight 688.63
_chemical_name_common m-[Fe(PM-BiA)2(NCS)2]
_chemical_name_systematic
;
 ?
;
_space_group_IT_number 14
_symmetry_cell_setting monoclinic
_symmetry_space_group_name_Hall '-P 2ybc'
_symmetry_space_group_name_H-M 'P 1 21/c 1'
_atom_sites_solution_hydrogens geom
_atom_sites_solution_primary direct
_atom_sites_solution_secondary difmap
_audit_creation_method SHELXL-97
_cell_angle_alpha 90.000(5)
_cell_angle_beta 115.684(5)
_cell_angle_gamma 90.000(5)
_cell_formula_units_Z 4
_cell_length_a 17.570(5)
_cell_length_b 12.602(5)
_cell_length_c 17.358(5)
_cell_measurement_reflns_used 11821
_cell_measurement_temperature 293(2)
_cell_measurement_theta_max 27.485
_cell_measurement_theta_min 0.998
_cell_volume 3464(2)
_computing_molecular_graphics 'ORTEP 32'
_computing_publication_material SHELXL-97
_computing_structure_refinement 'SHELXL-97 (Sheldrick, 1997)'
_computing_structure_solution 'SIR 97'
_diffrn_ambient_temperature 293(2)
_diffrn_detector_area_resol_mean 512
_diffrn_measured_fraction_theta_full 1.000
_diffrn_measured_fraction_theta_max 1.000
_diffrn_measurement_device_type 'NONIUS Kappa CCD'
_diffrn_measurement_method 'profile data from \f and \w scans'
_diffrn_radiation_monochromator graphite
_diffrn_radiation_source 'fine-focus sealed tube'
_diffrn_radiation_type MoK\a
_diffrn_radiation_wavelength 0.71069
_diffrn_reflns_av_R_equivalents 0.0412
_diffrn_reflns_av_sigmaI/netI 0.0338
_diffrn_reflns_limit_h_max 20
_diffrn_reflns_limit_h_min -20
_diffrn_reflns_limit_k_max 14
_diffrn_reflns_limit_k_min -14
_diffrn_reflns_limit_l_max 20
_diffrn_reflns_limit_l_min -20
_diffrn_reflns_number 23166
_diffrn_reflns_theta_full 25.02
_diffrn_reflns_theta_max 25.02
_diffrn_reflns_theta_min 1.29
_exptl_absorpt_coefficient_mu 0.592
_exptl_absorpt_correction_type none
_exptl_crystal_colour black
_exptl_crystal_density_diffrn 1.321
_exptl_crystal_density_method 'not measured'
_exptl_crystal_description pin
_exptl_crystal_F_000 1424
_exptl_crystal_size_max 0.15
_exptl_crystal_size_mid 0.1
_exptl_crystal_size_min 0.1
_refine_diff_density_max 0.658
_refine_diff_density_min -0.880
_refine_ls_extinction_method none
_refine_ls_goodness_of_fit_ref 1.101
_refine_ls_hydrogen_treatment mixed
_refine_ls_matrix_type full
_refine_ls_number_parameters 424
_refine_ls_number_reflns 6118
_refine_ls_number_restraints 0
_refine_ls_restrained_S_all 1.101
_refine_ls_R_factor_all 0.1001
_refine_ls_R_factor_gt 0.0515
_refine_ls_shift/su_max 0.000
_refine_ls_shift/su_mean 0.000
_refine_ls_structure_factor_coef Fsqd
_refine_ls_weighting_details 'calc w=1/[\s^2^(Fo^2^)+(0.1242P)^2^+0.0000P] where P=(Fo^2^+2Fc^2^)/3'
_refine_ls_weighting_scheme calc
_refine_ls_wR_factor_gt 0.1438
_refine_ls_wR_factor_ref 0.1982
_reflns_number_gt 3906
_reflns_number_total 6118
_reflns_threshold_expression >2sigma(I)
_cod_data_source_file na5001.cif
_cod_data_source_block biamono
_cod_original_sg_symbol_H-M P21/c
_cod_database_code 2103929

loop_
_symmetry_equiv_pos_as_xyz
'x, y, z'
'-x, y+1/2, -z+1/2'
'-x, -y, -z'
'x, -y-1/2, z-1/2'

loop_
_atom_site_label
_atom_site_fract_x
_atom_site_fract_y
_atom_site_fract_z
_atom_site_U_iso_or_equiv
_atom_site_adp_type
_atom_site_calc_flag
_atom_site_refinement_flags
_atom_site_occupancy
_atom_site_type_symbol
Fe1 0.25924(3) 0.19783(4) 0.32624(3) 0.0664(2) Uani d . 1 Fe
S1A 0.04611(8) 0.15622(10) 0.42159(7) 0.0918(4) Uani d . 1 S
S1B 0.45240(8) 0.38646(10) 0.57041(7) 0.1002(4) Uani d . 1 S
N2B 0.16745(19) 0.1896(2) 0.18785(17) 0.0668(8) Uani d . 1 N
N1B 0.21054(19) 0.3586(2) 0.29337(17) 0.0666(7) Uani d . 1 N
N2A 0.34728(19) 0.2249(2) 0.26505(17) 0.0665(7) Uani d . 1 N
N3B 0.3483(2) 0.2488(3) 0.44490(19) 0.0823(9) Uani d . 1 N
N1A 0.3108(2) 0.0440(2) 0.32208(19) 0.0830(10) Uani d . 1 N
N3A 0.1732(3) 0.1413(3) 0.3679(2) 0.0976(11) Uani d . 1 N
C1A 0.2944(4) -0.0475(4) 0.3528(3) 0.1137(17) Uani d . 1 C
H1A 0.2565 -0.0473 0.3771 0.136 Uiso calc R 1 H
C2A 0.3334(6) -0.1421(5) 0.3488(4) 0.154(3) Uani d . 1 C
H2A 0.3215 -0.2043 0.3702 0.184 Uiso calc R 1 H
C3A 0.3899(7) -0.1436(5) 0.3129(6) 0.166(3) Uani d . 1 C
H3A 0.4166 -0.2066 0.3108 0.199 Uiso calc R 1 H
C4A 0.4067(4) -0.0518(4) 0.2803(4) 0.133(2) Uani d . 1 C
H4A 0.4442 -0.0512 0.2556 0.160 Uiso calc R 1 H
C5A 0.3655(3) 0.0401(3) 0.2858(3) 0.0892(12) Uani d . 1 C
C6A 0.3800(3) 0.1402(3) 0.2526(2) 0.0822(11) Uani d . 1 C
H6A 0.4129 0.1423 0.2226 0.099 Uiso calc R 1 H
C7A 0.3573(2) 0.3221(3) 0.2281(2) 0.0643(9) Uani d . 1 C
C8A 0.3384(3) 0.3274(3) 0.1418(2) 0.0752(10) Uani d . 1 C
H8A 0.3220 0.2666 0.1082 0.090 Uiso calc R 1 H
C9A 0.3440(3) 0.4227(3) 0.1063(2) 0.0830(11) Uani d . 1 C
H9A 0.3323 0.4254 0.0487 0.100 Uiso calc R 1 H
C10A 0.3668(2) 0.5154(3) 0.1546(2) 0.0723(10) Uani d . 1 C
C11A 0.3846(2) 0.5085(3) 0.2411(2) 0.0741(10) Uani d . 1 C
H11A 0.3999 0.5693 0.2747 0.089 Uiso calc R 1 H
C12A 0.3799(2) 0.4125(3) 0.2776(2) 0.0706(9) Uani d . 1 C
H12A 0.3920 0.4090 0.3353 0.085 Uiso calc R 1 H
C13A 0.3754(3) 0.6187(4) 0.1173(3) 0.0920(13) Uani d . 1 C
C14A 0.4255(4) 0.6268(5) 0.0740(3) 0.134(2) Uani d . 1 C
H14A 0.4519 0.5679 0.0641 0.161 Uiso calc R 1 H
C15A 0.4345(5) 0.7324(9) 0.0447(5) 0.186(5) Uani d . 1 C
H15A 0.4712 0.7415 0.0196 0.223 Uiso calc R 1 H
C16A 0.3913(9) 0.8188(7) 0.0527(7) 0.200(6) Uani d . 1 C
H16A 0.3926 0.8840 0.0283 0.240 Uiso calc R 1 H
C17A 0.3506(8) 0.8047(6) 0.0943(6) 0.197(5) Uani d . 1 C
H17A 0.3246 0.8643 0.1038 0.236 Uiso calc R 1 H
C18A 0.3390(5) 0.7106(5) 0.1285(4) 0.141(2) Uani d . 1 C
H18A 0.3067 0.7093 0.1591 0.170 Uiso calc R 1 H
C19A 0.1201(3) 0.1479(3) 0.3906(2) 0.0736(10) Uani d . 1 C
C1B 0.2313(3) 0.4428(3) 0.3460(2) 0.0768(10) Uani d . 1 C
H1B 0.2651 0.4323 0.4039 0.092 Uiso calc R 1 H
C2B 0.2048(3) 0.5427(3) 0.3178(3) 0.0880(12) Uani d . 1 C
H2B 0.2203 0.5990 0.3562 0.106 Uiso calc R 1 H
C3B 0.1556(3) 0.5601(3) 0.2332(3) 0.0979(13) Uani d . 1 C
H3B 0.1374 0.6283 0.2131 0.117 Uiso calc R 1 H
C4B 0.1332(3) 0.4740(3) 0.1773(3) 0.0868(12) Uani d . 1 C
H4B 0.0996 0.4835 0.1192 0.104 Uiso calc R 1 H
C5B 0.1613(2) 0.3752(3) 0.2096(2) 0.0682(9) Uani d . 1 C
C6B 0.1396(2) 0.2805(3) 0.1557(2) 0.0718(10) Uani d . 1 C
H6B 0.1051 0.2866 0.0975 0.086 Uiso calc R 1 H
C7B 0.1483(2) 0.1009(3) 0.1324(2) 0.0649(9) Uani d . 1 C
C8B 0.1534(3) 0.1057(3) 0.0551(2) 0.0748(10) Uani d . 1 C
H8B 0.1692 0.1686 0.0380 0.090 Uiso calc R 1 H
C9B 0.1351(3) 0.0177(3) 0.0036(2) 0.0788(10) Uani d . 1 C
H9B 0.1394 0.0224 -0.0479 0.095 Uiso calc R 1 H
C10B 0.1105(2) -0.0781(3) 0.0253(2) 0.0706(10) Uani d . 1 C
C11B 0.1050(3) -0.0813(3) 0.1031(2) 0.0794(11) Uani d . 1 C
H11B 0.0879 -0.1437 0.1195 0.095 Uiso calc R 1 H
C12B 0.1244(3) 0.0061(3) 0.1562(2) 0.0775(10) Uani d . 1 C
H12B 0.1214 0.0013 0.2083 0.093 Uiso calc R 1 H
C13B 0.0936(3) -0.1728(3) -0.0308(2) 0.0741(10) Uani d . 1 C
C14B 0.0596(3) -0.1642(4) -0.1190(2) 0.0831(11) Uani d . 1 C
H14B 0.0448 -0.0977 -0.1444 0.100 Uiso calc R 1 H
C15B 0.0474(3) -0.2530(4) -0.1700(3) 0.0936(13) Uani d . 1 C
H15B 0.0250 -0.2453 -0.2291 0.112 Uiso calc R 1 H
C16B 0.0679(3) -0.3525(4) -0.1344(3) 0.1029(15) Uani d . 1 C
H16B 0.0603 -0.4117 -0.1689 0.124 Uiso calc R 1 H
C17B 0.0992(4) -0.3634(4) -0.0487(3) 0.1133(17) Uani d . 1 C
H17B 0.1115 -0.4307 -0.0244 0.136 Uiso calc R 1 H
C18B 0.1131(3) -0.2750(3) 0.0033(3) 0.0962(13) Uani d . 1 C
H18B 0.1360 -0.2840 0.0623 0.115 Uiso calc R 1 H
C19B 0.3918(3) 0.3055(3) 0.4982(2) 0.0728(10) Uani d . 1 C

loop_
_atom_site_aniso_label
_atom_site_aniso_U_11
_atom_site_aniso_U_22
_atom_site_aniso_U_33
_atom_site_aniso_U_12
_atom_site_aniso_U_13
_atom_site_aniso_U_23
Fe1 0.0845(4) 0.0599(4) 0.0547(3) -0.0033(2) 0.0301(3) 0.0016(2)
S1A 0.0986(8) 0.0980(8) 0.0816(7) -0.0103(6) 0.0417(6) -0.0098(6)
S1B 0.1179(10) 0.0862(8) 0.0926(8) -0.0207(7) 0.0419(7) -0.0232(6)
N2B 0.0726(19) 0.0634(19) 0.0618(16) -0.0051(15) 0.0267(14) 0.0009(14)
N1B 0.0762(19) 0.0655(19) 0.0609(17) 0.0003(15) 0.0325(14) -0.0034(14)
N2A 0.0780(19) 0.0601(18) 0.0592(16) 0.0009(15) 0.0278(14) -0.0033(13)
N3B 0.099(2) 0.086(2) 0.0568(18) -0.0049(19) 0.0287(16) 0.0014(16)
N1A 0.111(3) 0.0570(19) 0.0672(18) -0.0049(18) 0.0253(17) 0.0051(15)
N3A 0.111(3) 0.108(3) 0.083(2) -0.016(2) 0.051(2) 0.008(2)
C1A 0.156(5) 0.076(3) 0.086(3) -0.012(3) 0.032(3) 0.013(2)
C2A 0.233(9) 0.062(4) 0.131(5) -0.002(4) 0.047(5) 0.019(3)
C3A 0.230(9) 0.077(5) 0.172(7) 0.029(5) 0.070(6) 0.000(4)
C4A 0.171(6) 0.075(4) 0.149(5) 0.024(3) 0.065(4) -0.011(3)
C5A 0.108(3) 0.067(3) 0.080(2) 0.010(2) 0.028(2) -0.007(2)
C6A 0.097(3) 0.075(3) 0.081(3) 0.008(2) 0.044(2) -0.006(2)
C7A 0.067(2) 0.066(2) 0.062(2) -0.0035(17) 0.0305(16) -0.0031(16)
C8A 0.097(3) 0.073(2) 0.062(2) -0.014(2) 0.0393(19) -0.0120(17)
C9A 0.097(3) 0.093(3) 0.062(2) -0.019(2) 0.0374(19) -0.003(2)
C10A 0.068(2) 0.074(2) 0.069(2) -0.0145(19) 0.0252(17) -0.0004(18)
C11A 0.079(2) 0.070(2) 0.068(2) -0.0169(19) 0.0261(18) -0.0106(18)
C12A 0.075(2) 0.076(2) 0.0574(18) -0.0049(19) 0.0246(16) -0.0049(17)
C13A 0.090(3) 0.093(3) 0.076(2) -0.034(3) 0.020(2) 0.006(2)
C14A 0.111(4) 0.167(6) 0.116(4) -0.038(4) 0.041(3) 0.032(4)
C15A 0.132(6) 0.252(10) 0.127(5) -0.104(7) 0.011(4) 0.076(7)
C16A 0.253(13) 0.115(6) 0.135(7) -0.079(7) -0.006(7) 0.042(5)
C17A 0.293(14) 0.085(5) 0.137(7) -0.044(6) 0.022(7) 0.030(4)
C18A 0.177(6) 0.090(4) 0.132(5) -0.016(4) 0.043(4) 0.011(3)
C19A 0.092(3) 0.066(2) 0.056(2) -0.018(2) 0.025(2) -0.0024(16)
C1B 0.089(3) 0.068(2) 0.073(2) 0.010(2) 0.035(2) -0.0051(19)
C2B 0.098(3) 0.071(3) 0.093(3) 0.011(2) 0.040(2) -0.014(2)
C3B 0.105(3) 0.066(3) 0.115(4) 0.019(2) 0.041(3) 0.010(2)
C4B 0.096(3) 0.073(3) 0.074(2) 0.010(2) 0.020(2) 0.004(2)
C5B 0.072(2) 0.066(2) 0.066(2) 0.0014(18) 0.0283(17) 0.0026(17)
C6B 0.074(2) 0.075(3) 0.0569(19) -0.0023(19) 0.0190(16) -0.0013(18)
C7B 0.073(2) 0.060(2) 0.0555(18) -0.0056(17) 0.0226(16) -0.0035(15)
C8B 0.094(3) 0.062(2) 0.071(2) -0.0136(19) 0.0383(19) 0.0019(17)
C9B 0.103(3) 0.073(3) 0.067(2) -0.015(2) 0.043(2) -0.0045(18)
C10B 0.075(2) 0.067(2) 0.070(2) -0.0097(18) 0.0314(18) -0.0021(17)
C11B 0.101(3) 0.067(2) 0.074(2) -0.019(2) 0.042(2) -0.0019(18)
C12B 0.100(3) 0.076(3) 0.062(2) -0.015(2) 0.0406(19) 0.0001(18)
C13B 0.082(3) 0.068(2) 0.075(2) -0.0137(19) 0.0366(19) -0.0090(18)
C14B 0.087(3) 0.084(3) 0.077(3) -0.012(2) 0.034(2) -0.003(2)
C15B 0.103(3) 0.100(3) 0.079(3) -0.018(3) 0.041(2) -0.024(2)
C16B 0.123(4) 0.080(3) 0.110(4) -0.019(3) 0.054(3) -0.030(3)
C17B 0.158(5) 0.069(3) 0.113(4) -0.010(3) 0.059(4) -0.014(3)
C18B 0.129(4) 0.075(3) 0.087(3) -0.006(3) 0.049(3) -0.002(2)
C19B 0.092(3) 0.071(2) 0.058(2) 0.004(2) 0.034(2) 0.0063(18)

loop_
_atom_type_symbol
_atom_type_description
_atom_type_scat_dispersion_real
_atom_type_scat_dispersion_imag
_atom_type_scat_source
C C 0.0033 0.0016 'International Tables Vol C Tables 4.2.6.8 and 6.1.1.4'
H H 0.0000 0.0000 'International Tables Vol C Tables 4.2.6.8 and 6.1.1.4'
N N 0.0061 0.0033 'International Tables Vol C Tables 4.2.6.8 and 6.1.1.4'
S S 0.1246 0.1234 'International Tables Vol C Tables 4.2.6.8 and 6.1.1.4'
Fe Fe 0.3463 0.8444 'International Tables Vol C Tables 4.2.6.8 and 6.1.1.4'

loop_
_geom_angle_atom_site_label_1
_geom_angle_atom_site_label_2
_geom_angle_atom_site_label_3
_geom_angle
N3A Fe1 N3B 96.35(14)
N3A Fe1 N1A 94.78(16)
N3B Fe1 N1A 99.47(13)
N3A Fe1 N1B 98.55(15)
N3B Fe1 N1B 90.79(13)
N1A Fe1 N1B 162.17(12)
N3A Fe1 N2B 93.64(13)
N3B Fe1 N2B 163.85(12)
N1A Fe1 N2B 92.29(11)
N1B Fe1 N2B 75.16(10)
N3A Fe1 N2A 167.21(13)
N3B Fe1 N2A 92.57(12)
N1A Fe1 N2A 74.66(13)
N1B Fe1 N2A 90.45(11)
N2B Fe1 N2A 79.84(11)
C6B N2B C7B 118.6(3)
C6B N2B Fe1 112.8(2)
C7B N2B Fe1 127.8(2)
C1B N1B C5B 118.0(3)
C1B N1B Fe1 126.7(2)
C5B N1B Fe1 115.0(2)
C6A N2A C7A 119.3(3)
C6A N2A Fe1 114.0(3)
C7A N2A Fe1 125.8(2)
C19B N3B Fe1 159.6(3)
C1A N1A C5A 117.7(4)
C1A N1A Fe1 126.2(4)
C5A N1A Fe1 116.1(3)
C19A N3A Fe1 155.6(4)
N1A C1A C2A 121.1(6)
C3A C2A C1A 120.0(6)
C4A C3A C2A 119.9(7)
C3A C4A C5A 117.5(7)
N1A C5A C4A 123.8(5)
N1A C5A C6A 115.6(4)
C4A C5A C6A 120.6(5)
N2A C6A C5A 119.3(4)
C12A C7A C8A 120.2(3)
C12A C7A N2A 119.2(3)
C8A C7A N2A 120.4(3)
C9A C8A C7A 119.7(3)
C8A C9A C10A 121.5(3)
C9A C10A C11A 117.8(3)
C9A C10A C13A 121.9(3)
C11A C10A C13A 120.3(3)
C12A C11A C10A 121.1(3)
C7A C12A C11A 119.7(3)
C18A C13A C14A 117.2(5)
C18A C13A C10A 122.2(5)
C14A C13A C10A 120.5(5)
C13A C14A C15A 116.5(7)
C16A C15A C14A 122.8(9)
C17A C16A C15A 115.7(9)
C16A C17A C18A 127.4(12)
C13A C18A C17A 119.9(8)
N3A C19A S1A 179.5(4)
N1B C1B C2B 122.6(3)
C1B C2B C3B 119.8(4)
C2B C3B C4B 118.7(4)
C5B C4B C3B 118.7(4)
N1B C5B C4B 122.2(3)
N1B C5B C6B 115.6(3)
C4B C5B C6B 122.2(3)
N2B C6B C5B 120.6(3)
C8B C7B C12B 118.8(3)
C8B C7B N2B 121.9(3)
C12B C7B N2B 119.3(3)
C9B C8B C7B 120.1(3)
C8B C9B C10B 122.5(3)
C9B C10B C11B 116.6(3)
C9B C10B C13B 121.1(3)
C11B C10B C13B 122.2(3)
C12B C11B C10B 121.6(3)
C11B C12B C7B 120.4(3)
C14B C13B C18B 116.7(4)
C14B C13B C10B 122.0(4)
C18B C13B C10B 121.3(4)
C15B C14B C13B 121.1(4)
C16B C15B C14B 120.8(4)
C17B C16B C15B 119.4(4)
C16B C17B C18B 120.5(5)
C17B C18B C13B 121.5(4)
N3B C19B S1B 178.5(4)

loop_
_geom_bond_atom_site_label_1
_geom_bond_atom_site_label_2
_geom_bond_distance
Fe1 N3A 2.066(4)
Fe1 N3B 2.076(3)
Fe1 N1A 2.153(4)
Fe1 N1B 2.177(3)
Fe1 N2B 2.241(3)
Fe1 N2A 2.250(3)
S1A C19A 1.612(5)
S1B C19B 1.609(4)
N2B C6B 1.276(5)
N2B C7B 1.417(4)
N1B C1B 1.343(4)
N1B C5B 1.347(4)
N2A C6A 1.275(5)
N2A C7A 1.429(4)
N3B C19B 1.157(5)
N1A C1A 1.354(6)
N1A C5A 1.360(6)
N3A C19A 1.161(5)
C1A C2A 1.392(9)
C2A C3A 1.381(11)
C3A C4A 1.374(10)
C4A C5A 1.390(7)
C5A C6A 1.454(6)
C7A C12A 1.378(5)
C7A C8A 1.388(5)
C8A C9A 1.373(5)
C9A C10A 1.392(5)
C10A C11A 1.398(5)
C10A C13A 1.490(6)
C11A C12A 1.384(5)
C13A C18A 1.377(8)
C13A C14A 1.387(7)
C14A C15A 1.457(10)
C15A C16A 1.368(15)
C16A C17A 1.229(17)
C17A C18A 1.380(9)
C1B C2B 1.357(5)
C2B C3B 1.361(6)
C3B C4B 1.395(6)
C4B C5B 1.366(5)
C5B C6B 1.462(5)
C7B C8B 1.384(5)
C7B C12B 1.389(5)
C8B C9B 1.372(5)
C9B C10B 1.389(5)
C10B C11B 1.394(5)
C10B C13B 1.486(5)
C11B C12B 1.380(5)
C13B C14B 1.386(5)
C13B C18B 1.397(6)
C14B C15B 1.385(6)
C15B C16B 1.375(7)
C16B C17B 1.351(6)
C17B C18B 1.387(6)
